data_7006287
loop_
_publ_author_name
'Bygott, Alexia M. T.'
'Geue, Rodney J.'
'Ralph, Stephen F.'
'Sargeson, Alan M.'
'Willis, Anthony C.'

_publ_section_title
;
 Octahedral and trigonal prismatic structure preferences in a bicyclic
 hexaamine cage for zinc(II), cadmium(II) and mercury(II) ions.
;
_journal_issue 42
_journal_name_full 'Dalton transactions (Cambridge, England : 2003)'
_journal_page_first 4778
_journal_page_last 4787
_journal_paper_doi 10.1039/b711879a
_journal_year 2007
_chemical_compound_source local
_chemical_formula_moiety
;
C22 H48 Hg N6 2+, 2(P F6 -), 2.82(H2 O)
;
_chemical_formula_sum 'C22 H53.64 F12 Hg N6 O2.82 P2'
_chemical_formula_weight 937.62
_space_group_IT_number 62
_symmetry_cell_setting orthorhombic
_symmetry_space_group_name_Hall '-P 2ac 2n'
_symmetry_space_group_name_H-M 'P n m a'
_atom_sites_solution_hydrogens geom
_atom_sites_solution_primary heavy
_atom_sites_solution_secondary difmap
_audit_creation_date 97-00-24
_audit_creation_method from_xtal_archive_file_using_CIFIO
_audit_update_record
;
1991 - data collected
1997-09 - refinement completed and report written
2007-07-24 - default cif edited
;
_cell_angle_alpha 90.0
_cell_angle_beta 90.0
_cell_angle_gamma 90.0
_cell_formula_units_Z 4
_cell_length_a 19.76(5)
_cell_length_b 16.49(3)
_cell_length_c 11.03(2)
_cell_measurement_reflns_used 25
_cell_measurement_temperature 293
_cell_measurement_theta_max 37.1
_cell_measurement_theta_min 29.4
_cell_volume 3594(13)
_computing_cell_refinement 'Philips PW1100/20 software'
_computing_data_collection 'Philips PW1100/20 software'
_computing_data_reduction xtal_ADDREF_ABSORB_SORTRF
_computing_molecular_graphics xtal
_computing_publication_material xtal_BONDLA_CIFIO
_computing_structure_refinement xtal_CRYLSQ
_computing_structure_solution xtal
_diffrn_ambient_temperature 293
_diffrn_measured_fraction_theta_full 1.0
_diffrn_measured_fraction_theta_max 1.0
_diffrn_measurement_device_type 'Philips PW1100/20'
_diffrn_measurement_method ' \w-2\q scans '
_diffrn_radiation_detector 'scintillation counter'
_diffrn_radiation_monochromator graphite
_diffrn_radiation_source 'X-ray tube'
_diffrn_radiation_type 'Cu K\a'
_diffrn_radiation_wavelength 1.5418
_diffrn_reflns_av_R_equivalents 0
_diffrn_reflns_av_sigmaI/netI .025
_diffrn_reflns_limit_h_max 19
_diffrn_reflns_limit_h_min 0
_diffrn_reflns_limit_k_max 16
_diffrn_reflns_limit_k_min 0
_diffrn_reflns_limit_l_max 10
_diffrn_reflns_limit_l_min 0
_diffrn_reflns_number 1925
_diffrn_reflns_theta_full 50
_diffrn_reflns_theta_max 50.09
_diffrn_reflns_theta_min 4.47
_diffrn_standards_decay_% 0
_diffrn_standards_interval_time 45
_diffrn_standards_number 3
_exptl_absorpt_coefficient_mu 8.93
_exptl_absorpt_correction_T_max .471
_exptl_absorpt_correction_T_min .228
_exptl_absorpt_correction_type analytical
_exptl_absorpt_process_details xtal_ABSORB
_exptl_crystal_colour colourless
_exptl_crystal_density_diffrn 1.732
_exptl_crystal_description prism
_exptl_crystal_F_000 1872.8
_exptl_crystal_size_max .30
_exptl_crystal_size_mid .22
_exptl_crystal_size_min .13
_refine_diff_density_max 1.815
_refine_diff_density_min -.881
_refine_ls_abs_structure_details none
_refine_ls_extinction_coef .00000
_refine_ls_extinction_method none
_refine_ls_goodness_of_fit_all 1.955
_refine_ls_goodness_of_fit_ref 2.061
_refine_ls_hydrogen_treatment noref
_refine_ls_matrix_type full
_refine_ls_number_constraints 0
_refine_ls_number_parameters 157
_refine_ls_number_reflns 1492
_refine_ls_number_restraints 42
_refine_ls_R_factor_all .088
_refine_ls_R_factor_gt .067
_refine_ls_shift/su_max .097
_refine_ls_shift/su_mean .01
_refine_ls_structure_factor_coef F
_refine_ls_weighting_details 'w = 1/[\s^2^(Fo) + 0.0009|Fo|^2^]'
_refine_ls_weighting_scheme sigma
_refine_ls_wR_factor_all .098
_refine_ls_wR_factor_gt .09
_refine_ls_wR_factor_ref .09
_reflns_d_resolution_high 1.005
_reflns_d_resolution_low 9.882
_reflns_limit_h_max 19
_reflns_limit_h_min 0
_reflns_limit_k_max 16
_reflns_limit_k_min 0
_reflns_limit_l_max 10
_reflns_limit_l_min 0
_reflns_number_gt 1474
_reflns_number_total 1925
_reflns_threshold_expression I>3\s(I)
_cod_data_source_file b711879a.txt
_cod_data_source_block sr3a
_cod_original_cell_volume 3595(13)
_cod_original_sg_symbol_Hall -P_2ac_2n
_cod_original_sg_symbol_H-M Pnma
_cod_database_code 7006287

loop_
_symmetry_equiv_pos_as_xyz
+x,+y,+z
1/2-x,-y,1/2+z
1/2+x,1/2-y,1/2-z
-x,1/2+y,-z
-x,-y,-z
1/2+x,+y,1/2-z
1/2-x,1/2+y,1/2+z
+x,1/2-y,+z

loop_
_atom_site_aniso_label
_atom_site_aniso_U_11
_atom_site_aniso_U_22
_atom_site_aniso_U_33
_atom_site_aniso_U_12
_atom_site_aniso_U_13
_atom_site_aniso_U_23
Hg .0578(7) .0378(7) .0558(7) .00000 .0028(6) .00000
C1 .18(3) .044(13) .099(18) .013(15) -.028(17) .009(12)
N12 .071(10) .055(11) .098(13) .007(8) .024(10) -.007(10)
C14A .15(4) .07(3) .33(7) .00000 .18(4) .00000
N22 .085(11) .038(8) .054(9) .002(8) .015(8) .002(7)
C24A .10(2) .08(2) .06(2) .00000 .006(18) .00000
N32 .065(9) .069(11) .054(10) .009(8) -.012(8) -.001(8)
C34A .10(3) .18(4) .07(2) .00000 -.03(2) .00000
O1 .149(19) .34(4) .25(3) -.07(2) -.07(2) .15(3)

loop_
_atom_site_label
_atom_site_fract_x
_atom_site_fract_y
_atom_site_fract_z
_atom_site_U_iso_or_equiv
_atom_site_thermal_displace_type
_atom_site_calc_flag
_atom_site_calc_attached_atom
_atom_site_occupancy
Hg .33424(5) .25000 .15482(9) .0504(7) Uani ? ? 1.0
C1 .3354(13) .5502(13) .153(2) .11(2) Uani ? ? 1.0
C2 .3361(9) .4554(12) .1581(15) .061(5) Uiso ? ? 1.0
C11 .4075(10) .4281(14) .1275(17) .076(6) Uiso ? ? 1.0
N12 .4118(7) .3467(9) .0728(15) .075(12) Uani ? ? 1.0
C13 .4834(11) .3256(14) .062(2) .093(7) Uiso ? ? 1.0
C14 .4998(15) .25000 -.011(2) .074(8) Uiso ? ? 1.0
C14A .578(2) .25000 -.032(5) .18(4) Uani ? ? 1.0
C21 .3123(9) .4301(12) .2832(17) .065(5) Uiso ? ? 1.0
N22 .3286(7) .3457(8) .3197(12) .059(9) Uani ? ? 1.0
C23 .2903(9) .3265(11) .4295(17) .060(5) Uiso ? ? 1.0
C24 .3103(11) .25000 .492(2) .046(6) Uiso ? ? 1.0
C24A .2779(16) .25000 .617(3) .08(2) Uani ? ? 1.0
C31 .2851(10) .4297(13) .0586(18) .074(6) Uiso ? ? 1.0
N32 .2528(7) .3462(9) .0736(12) .062(10) Uani ? ? 1.0
C33 .2132(10) .3260(13) -.038(2) .083(6) Uiso ? ? 1.0
C34 .1739(15) .25000 -.026(3) .085(9) Uiso ? ? 1.0
C34A .1185(18) .25000 -.125(3) .12(3) Uani ? ? 1.0
P1 .4001(8) .4820(10) .7216(14) .137(6) Uiso ? ? 0.59(2)
F11 .4742(16) .499(2) .683(3) .285(8) Uiso ? ? 0.59(2)
F12 .4139(19) .507(3) .850(3) .285(8) Uiso ? ? 0.59(2)
F13 .383(2) .570(2) .692(4) .285(8) Uiso ? ? 0.59(2)
F14 .3283(16) .465(2) .756(4) .285(8) Uiso ? ? 0.59(2)
F15 .387(2) .455(3) .588(3) .285(8) Uiso ? ? 0.59(2)
F16 .417(2) .392(2) .757(4) .285(8) Uiso ? ? 0.59(2)
P2 .4259(10) .4351(14) .7139(18) .114(7) Uiso ? ? 0.41(2)
F21 .481(2) .478(3) .639(5) .285(8) Uiso ? ? 0.41(2)
F22 .439(3) .491(3) .823(4) .285(8) Uiso ? ? 0.41(2)
F23 .372(2) .495(3) .664(5) .285(8) Uiso ? ? 0.41(2)
F24 .371(2) .391(3) .790(5) .285(8) Uiso ? ? 0.41(2)
F25 .414(3) .379(3) .606(4) .285(8) Uiso ? ? 0.41(2)
F26 .481(2) .377(3) .762(5) .285(8) Uiso ? ? 0.41(2)
O1 .4817(11) .3365(18) .418(2) .25(3) Uani ? ? 1.0
O2 .373(2) .662(3) .750(5) .144(19) Uiso ? ? 0.41(2)
H1A .36649 .57164 .21060 .10000 Uiso ? ? 1.0
H1B .34737 .56828 .07423 .10000 Uiso ? ? 1.0
H1C .29076 .56734 .17236 .10000 Uiso ? ? 1.0
H11A .42637 .46591 .07195 .10000 Uiso ? ? 1.0
H11B .43338 .42802 .20010 .10000 Uiso ? ? 1.0
H12 .39879 .35339 .00006 .10000 Uiso ? ? 1.0
H13A .50598 .37010 .02531 .10000 Uiso ? ? 1.0
H13B .50062 .31778 .14183 .10000 Uiso ? ? 1.0
H14 .47615 .25000 -.08639 .10000 Uiso ? ? 1.0
H14AA .59169 .29718 -.07540 .10000 Uiso ? ? 1.0
H14AB .60142 .25000 .04365 .10000 Uiso ? ? 1.0
H21A .33249 .46561 .34061 .10000 Uiso ? ? 1.0
H21B .26454 .43613 .28571 .10000 Uiso ? ? 1.0
H22 .36931 .34868 .34446 .10000 Uiso ? ? 1.0
H23A .29597 .37003 .48499 .10000 Uiso ? ? 1.0
H23B .24390 .32217 .40781 .10000 Uiso ? ? 1.0
H24 .35803 .25000 .50211 .10000 Uiso ? ? 1.0
H24AA .29333 .29546 .66203 .10000 Uiso ? ? 1.0
H24AB .23008 .25000 .60926 .10000 Uiso ? ? 1.0
H31A .24976 .46873 .05708 .10000 Uiso ? ? 1.0
H31B .30826 .43026 -.01697 .10000 Uiso ? ? 1.0
H32 .22340 .35209 .12918 .10000 Uiso ? ? 1.0
H33A .18275 .36920 -.05371 .10000 Uiso ? ? 1.0
H33B .24381 .32042 -.10361 .10000 Uiso ? ? 1.0
H34 .15229 .25000 .05102 .10000 Uiso ? ? 1.0
H34AA .08946 .29536 -.11491 .10000 Uiso ? ? 1.0
H34AB .13892 .25000 -.20340 .10000 Uiso ? ? 1.0

loop_
_atom_type_symbol
_atom_type_description
_atom_type_oxidation_number
_atom_type_number_in_cell
_atom_type_scat_dispersion_real
_atom_type_scat_dispersion_imag
_atom_type_scat_source
C ? 0 88 .017 .009 International_Tables_Vol_IV_Table_2.2B
H ? 0 214.56 0 0 International_Tables_Vol_IV_Table_2.2B
Hg ? 0 4 -4.99 7.686 International_Tables_Vol_IV_Table_2.2B
F ? 0 48 .069 .053 International_Tables_Vol_IV_Table_2.2B
N ? 0 24 .029 .018 International_Tables_Vol_IV_Table_2.2B
O ? 0 11.28 .047 .032 International_Tables_Vol_IV_Table_2.2B
P ? 0 8 .283 .434 International_Tables_Vol_IV_Table_2.2B

loop_
_diffrn_attenuator_code
_diffrn_attenuator_scale
? ?

loop_
_geom_angle_atom_site_label_1
_geom_angle_atom_site_label_2
_geom_angle_atom_site_label_3
_geom_angle
_geom_angle_site_symmetry_1
_geom_angle_site_symmetry_2
_geom_angle_site_symmetry_3
_geom_angle_publ_flag
N12 Hg N22 83.0(5) . . . ?
N12 Hg N32 81.4(5) . . . ?
N12 Hg N12 83.7(5) . . 8 ?
N12 Hg N22 138.7(5) . . 8 ?
N12 Hg N32 136.1(5) . . 8 ?
N22 Hg N32 79.6(5) . . . ?
N22 Hg N12 138.7(5) . . 8 ?
N22 Hg N22 81.8(5) . . 8 ?
N22 Hg N32 132.4(5) . . 8 ?
N32 Hg N12 136.1(5) . . 8 ?
N32 Hg N22 132.4(5) . . 8 ?
N32 Hg N32 81.5(5) . . 8 ?
N12 Hg N22 83.0(5) 8 . 8 ?
N12 Hg N32 81.4(5) 8 . 8 ?
N22 Hg N32 79.6(5) 8 . 8 ?
C2 C1 H1A 110 . . . ?
C2 C1 H1B 110 . . . ?
C2 C1 H1C 107 . . . ?
H1A C1 H1B 109 . . . ?
H1A C1 H1C 110 . . . ?
H1B C1 H1C 110 . . . ?
C1 C2 C11 107.3(17) . . . ?
C1 C2 C21 107.7(16) . . . ?
C1 C2 C31 104.1(16) . . . ?
C11 C2 C21 114.1(15) . . . ?
C11 C2 C31 111.4(15) . . . ?
C21 C2 C31 111.6(15) . . . ?
C2 C11 N12 114.5(16) . . . ?
C2 C11 H11A 108.2 . . . ?
C2 C11 H11B 108.2 . . . ?
N12 C11 H11A 108.2 . . . ?
N12 C11 H11B 108.2 . . . ?
H11A C11 H11B 109 . . . ?
Hg N12 C11 114.6(11) . . . ?
Hg N12 C13 119.5(12) . . . ?
Hg N12 H12 104.4 . . . ?
C11 N12 C13 107.8(15) . . . ?
C11 N12 H12 104.4 . . . ?
C13 N12 H12 104.4 . . . ?
N12 C13 C14 116(2) . . . ?
N12 C13 H13A 108 . . . ?
N12 C13 H13B 107.7 . . . ?
C14 C13 H13A 108 . . . ?
C14 C13 H13B 108 . . . ?
H13A C13 H13B 109 . . . ?
C13 C14 C14A 106.7(19) . . . ?
C13 C14 H14 111.1 . . . ?
C13 C14 C13 110(2) . . 8 ?
C14A C14 H14 111 . . . ?
C14A C14 C13 106.7(19) . . 8 ?
H14 C14 C13 111.1 . . 8 ?
C14 C14A H14AA 110 . . . ?
C14 C14A H14AB 110 . . . ?
C14 C14A H14AA 110 . . 8 ?
H14AA C14A H14AB 108 . . . ?
H14AA C14A H14AA 110 . . 8 ?
H14AB C14A H14AA 108 . . 8 ?
C2 C21 N22 116.0(15) . . . ?
C2 C21 H21A 107.8 . . . ?
C2 C21 H21B 107.8 . . . ?
N22 C21 H21A 107.9 . . . ?
N22 C21 H21B 107.8 . . . ?
H21A C21 H21B 109.5 . . . ?
Hg N22 C21 114.8(10) . . . ?
Hg N22 C23 120.4(10) . . . ?
Hg N22 H22 103.7 . . . ?
C21 N22 C23 108.3(13) . . . ?
C21 N22 H22 103.7 . . . ?
C23 N22 H22 103.7 . . . ?
N22 C23 C24 115.4(15) . . . ?
N22 C23 H23A 108.0 . . . ?
N22 C23 H23B 108.0 . . . ?
C24 C23 H23A 108.0 . . . ?
C24 C23 H23B 108.0 . . . ?
H23A C23 H23B 109.5 . . . ?
C23 C24 C24A 108.0(13) . . . ?
C23 C24 H24 108.4 . . . ?
C23 C24 C23 115.4(18) . . 8 ?
C24A C24 H24 108 . . . ?
C24A C24 C23 108.0(13) . . 8 ?
H24 C24 C23 108.4 . . 8 ?
C24 C24A H24AA 110 . . . ?
C24 C24A H24AB 110 . . . ?
C24 C24A H24AA 110 . . 8 ?
H24AA C24A H24AB 111 . . . ?
H24AA C24A H24AA 104 . . 8 ?
H24AB C24A H24AA 111 . . 8 ?
C2 C31 N32 116.2(15) . . . ?
C2 C31 H31A 107.8 . . . ?
C2 C31 H31B 107.8 . . . ?
N32 C31 H31A 107.7 . . . ?
N32 C31 H31B 107.7 . . . ?
H31A C31 H31B 109 . . . ?
Hg N32 C31 110.6(10) . . . ?
Hg N32 C33 120.3(11) . . . ?
Hg N32 H32 105.1 . . . ?
C31 N32 C33 109.4(14) . . . ?
C31 N32 H32 105.1 . . . ?
C33 N32 H32 105.1 . . . ?
N32 C33 C34 113(2) . . . ?
N32 C33 H33A 108.5 . . . ?
N32 C33 H33B 108.5 . . . ?
C34 C33 H33A 109 . . . ?
C34 C33 H33B 109 . . . ?
H33A C33 H33B 109 . . . ?
C33 C34 C34A 108.0(17) . . . ?
C33 C34 H34 108.3 . . . ?
C33 C34 C33 116(2) . . 8 ?
C34A C34 H34 108 . . . ?
C34A C34 C33 108.0(17) . . 8 ?
H34 C34 C33 108.3 . . 8 ?
C34 C34A H34AA 110 . . . ?
C34 C34A H34AB 110 . . . ?
C34 C34A H34AA 110 . . 8 ?
H34AA C34A H34AB 112 . . . ?
H34AA C34A H34AA 104 . . 8 ?
H34AB C34A H34AA 112 . . 8 ?
F11 P1 F12 92(2) . . . ?
F11 P1 F13 89(2) . . . ?
F11 P1 F14 179(2) . . . ?
F11 P1 F15 87(2) . . . ?
F11 P1 F16 92(2) . . . ?
F12 P1 F13 89(2) . . . ?
F12 P1 F14 89(2) . . . ?
F12 P1 F15 179(2) . . . ?
F12 P1 F16 89(2) . . . ?
F13 P1 F14 91(2) . . . ?
F13 P1 F15 92(2) . . . ?
F13 P1 F16 178(2) . . . ?
F14 P1 F15 91(2) . . . ?
F14 P1 F16 87(2) . . . ?
F15 P1 F16 90(2) . . . ?
P1 P2 F11 78(2) . . . ?
F21 P2 F22 92(3) . . . ?
F21 P2 F23 90(3) . . . ?
F21 P2 F24 179(3) . . . ?
F21 P2 F25 88(3) . . . ?
F21 P2 F26 88(3) . . . ?
F22 P2 F23 90(3) . . . ?
F22 P2 F24 89(3) . . . ?
F22 P2 F25 179(3) . . . ?
F22 P2 F26 89(3) . . . ?
F23 P2 F24 91(3) . . . ?
F23 P2 F25 91(3) . . . ?
F23 P2 F26 179(3) . . . ?
F24 P2 F25 92(3) . . . ?
F24 P2 F26 91(3) . . . ?
F25 P2 F26 90(3) . . . ?

loop_
_geom_bond_atom_site_label_1
_geom_bond_atom_site_label_2
_geom_bond_distance
_geom_bond_site_symmetry_1
_geom_bond_site_symmetry_2
_geom_bond_publ_flag
Hg N12 2.390(15) . . ?
Hg N22 2.410(14) . . ?
Hg N32 2.432(14) . . ?
Hg N12 2.390(15) . 8 ?
Hg N22 2.410(14) . 8 ?
Hg N32 2.432(14) . 8 ?
C1 C2 1.57(3) . . ?
C1 H1A .95 . . ?
C1 H1B .95 . . ?
C1 H1C .95 . . ?
C2 C11 1.52(3) . . ?
C2 C21 1.52(3) . . ?
C2 C31 1.55(3) . . ?
C11 N12 1.47(3) . . ?
C11 H11A .95 . . ?
C11 H11B .95 . . ?
N12 C13 1.46(3) . . ?
N12 H12 .850 . . ?
C13 C14 1.52(3) . . ?
C13 H13A .95 . . ?
C13 H13B .95 . . ?
C14 C14A 1.57(5) . . ?
C14 H14 .95 . . ?
C14A H14AA .95 . . ?
C14A H14AB .95 . . ?
C14A H14AA .95 . 8 ?
C21 N22 1.49(2) . . ?
C21 H21A .95 . . ?
C21 H21B .95 . . ?
N22 C23 1.46(2) . . ?
N22 H22 .850 . . ?
C23 C24 1.49(2) . . ?
C23 H23A .95 . . ?
C23 H23B .95 . . ?
C24 C24A 1.52(4) . . ?
C24 H24 .95 . . ?
C24A H24AA .95 . . ?
C24A H24AB .95 . . ?
C24A H24AA .95 . 8 ?
C31 N32 1.53(3) . . ?
C31 H31A .95 . . ?
C31 H31B .95 . . ?
N32 C33 1.49(3) . . ?
N32 H32 .850 . . ?
C33 C34 1.48(3) . . ?
C33 H33A .95 . . ?
C33 H33B .95 . . ?
C34 C34A 1.55(5) . . ?
C34 H34 .95 . . ?
C34A H34AA .95 . . ?
C34A H34AB .95 . . ?
C34A H34AA .95 . 8 ?
P1 F11 1.55(4) . . ?
P1 F12 1.50(4) . . ?
P1 F13 1.52(4) . . ?
P1 F14 1.50(4) . . ?
P1 F15 1.56(4) . . ?
P1 F16 1.57(4) . . ?
P2 F21 1.53(5) . . ?
P2 F22 1.54(5) . . ?
P2 F23 1.56(5) . . ?
P2 F24 1.56(5) . . ?
P2 F25 1.53(5) . . ?
P2 F26 1.55(5) . . ?

loop_
_reflns_scale_group_code
_reflns_scale_meas_F
? 1.7338
